data_7018592
loop_
_publ_author_name
'Santana, M. Dolores'
'Garc\'ia-Bueno, Roc\'io'
'Garc\'ia, Gabriel'
'S\'anchez, Gregorio'
'Garc\'ia, Joaqu\'in'
'Kapdi, Anant R.'
'Naik, Minal'
'Pednekar, Suhas'
'P\'erez, Jos\'e'
'Garc\'ia, Luis'
'P\'erez, Eduardo'
'Serrano, J. Luis'

_publ_section_title
;
 Novel saccharinate-bridged palladium complexes for efficient C-O bond
 activation displaying promising luminescence properties.
;
_journal_issue 13
_journal_name_full 'Dalton transactions (Cambridge, England : 2003)'
_journal_page_first 3832
_journal_page_last 3842
_journal_paper_doi 10.1039/c2dt12187e
_journal_volume 41
_journal_year 2012
_chemical_formula_moiety 'C36 H24 N4 O6 Pd2 S2, C H2 CL2'
_chemical_formula_sum 'C37 H26 Cl2 N4 O6 Pd2 S2'
_chemical_formula_weight 970.44
_chemical_name_systematic
;
?
;
_space_group_IT_number 61
_symmetry_cell_setting orthorhombic
_symmetry_space_group_name_Hall '-P 2ac 2ab'
_symmetry_space_group_name_H-M 'P b c a'
_atom_sites_solution_hydrogens geom
_atom_sites_solution_primary direct
_atom_sites_solution_secondary difmap
_audit_creation_method SHELXL-97
_cell_angle_alpha 90.00
_cell_angle_beta 90.00
_cell_angle_gamma 90.00
_cell_formula_units_Z 8
_cell_length_a 15.1661(10)
_cell_length_b 17.9439(12)
_cell_length_c 26.0050(18)
_cell_measurement_reflns_used 8681
_cell_measurement_temperature 100(2)
_cell_measurement_theta_max 28.62
_cell_measurement_theta_min 1.92
_cell_volume 7077.0(8)
_computing_structure_refinement 'SHELXL-97 (Sheldrick, 1997)'
_diffrn_ambient_temperature 100(2)
_diffrn_measured_fraction_theta_full 0.000
_diffrn_measured_fraction_theta_max 0.956
_diffrn_radiation_monochromator graphite
_diffrn_radiation_source 'fine-focus sealed tube'
_diffrn_radiation_type MoK\a
_diffrn_radiation_wavelength 0.71073
_diffrn_reflns_av_R_equivalents 0.0330
_diffrn_reflns_av_sigmaI/netI 0.0203
_diffrn_reflns_limit_h_max 19
_diffrn_reflns_limit_h_min -19
_diffrn_reflns_limit_k_max 22
_diffrn_reflns_limit_k_min -23
_diffrn_reflns_limit_l_max 34
_diffrn_reflns_limit_l_min -34
_diffrn_reflns_number 81257
_diffrn_reflns_theta_full 0.50
_diffrn_reflns_theta_max 28.62
_diffrn_reflns_theta_min 1.92
_exptl_absorpt_coefficient_mu 1.340
_exptl_absorpt_correction_T_max 0.9360
_exptl_absorpt_correction_T_min 0.7570
_exptl_absorpt_correction_type multi-scan
_exptl_absorpt_process_details SADABS
_exptl_crystal_colour yellow
_exptl_crystal_density_diffrn 1.822
_exptl_crystal_density_method 'not measured'
_exptl_crystal_description prism
_exptl_crystal_F_000 3856
_exptl_crystal_size_max 0.22
_exptl_crystal_size_mid 0.12
_exptl_crystal_size_min 0.05
_refine_diff_density_max 0.765
_refine_diff_density_min -0.618
_refine_diff_density_rms 0.124
_refine_ls_extinction_method none
_refine_ls_goodness_of_fit_ref 1.417
_refine_ls_hydrogen_treatment constr
_refine_ls_matrix_type full
_refine_ls_number_parameters 478
_refine_ls_number_reflns 8681
_refine_ls_number_restraints 0
_refine_ls_restrained_S_all 1.417
_refine_ls_R_factor_all 0.0510
_refine_ls_R_factor_gt 0.0488
_refine_ls_shift/su_max 0.001
_refine_ls_shift/su_mean 0.000
_refine_ls_structure_factor_coef Fsqd
_refine_ls_weighting_details 'calc w=1/[\s^2^(Fo^2^)+(0.0000P)^2^+33.8885P] where P=(Fo^2^+2Fc^2^)/3'
_refine_ls_weighting_scheme calc
_refine_ls_wR_factor_gt 0.0897
_refine_ls_wR_factor_ref 0.0908
_reflns_number_gt 8482
_reflns_number_total 8681
_reflns_threshold_expression >2sigma(I)
_cod_data_source_file c2dt12187e.txt
_cod_data_source_block compound_I1
_cod_original_sg_symbol_H-M Pbca
_cod_database_code 7018592

loop_
_symmetry_equiv_pos_as_xyz
'x, y, z'
'-x+1/2, -y, z+1/2'
'x+1/2, -y+1/2, -z'
'-x, y+1/2, -z+1/2'
'-x, -y, -z'
'x-1/2, y, -z-1/2'
'-x-1/2, y-1/2, z'
'x, -y-1/2, z-1/2'

loop_
_atom_site_label
_atom_site_type_symbol
_atom_site_fract_x
_atom_site_fract_y
_atom_site_fract_z
_atom_site_U_iso_or_equiv
_atom_site_adp_type
_atom_site_occupancy
_atom_site_symmetry_multiplicity
_atom_site_calc_flag
_atom_site_refinement_flags
Pd1 Pd 0.169787(19) 0.133735(16) 0.296986(11) 0.01238(7) Uani 1 1 d .
N1 N 0.2351(2) 0.20432(17) 0.25044(12) 0.0128(6) Uani 1 1 d .
C1 C 0.2680(2) 0.2705(2) 0.26507(15) 0.0154(8) Uani 1 1 d .
H1 H 0.2636 0.2847 0.3002 0.019 Uiso 1 1 calc R
C2 C 0.3077(3) 0.3185(2) 0.23101(16) 0.0164(8) Uani 1 1 d .
H2 H 0.3282 0.3659 0.2421 0.020 Uiso 1 1 calc R
C3 C 0.3175(3) 0.2963(2) 0.18009(16) 0.0172(8) Uani 1 1 d .
H3 H 0.3465 0.3278 0.1561 0.021 Uiso 1 1 calc R
C4 C 0.2846(2) 0.2281(2) 0.16474(15) 0.0147(7) Uani 1 1 d .
H4 H 0.2917 0.2120 0.1302 0.018 Uiso 1 1 calc R
C5 C 0.2409(2) 0.1830(2) 0.20026(14) 0.0133(7) Uani 1 1 d .
C6 C 0.1948(2) 0.1132(2) 0.18978(15) 0.0135(7) Uani 1 1 d .
C7 C 0.1852(3) 0.0825(2) 0.14046(16) 0.0184(8) Uani 1 1 d .
H7 H 0.2128 0.1058 0.1119 0.022 Uiso 1 1 calc R
C8 C 0.1359(3) 0.0185(2) 0.13326(17) 0.0224(9) Uani 1 1 d .
H8 H 0.1300 -0.0024 0.0999 0.027 Uiso 1 1 calc R
C9 C 0.0949(3) -0.0151(2) 0.17513(17) 0.0223(9) Uani 1 1 d .
H9 H 0.0603 -0.0587 0.1701 0.027 Uiso 1 1 calc R
C10 C 0.1040(3) 0.0146(2) 0.22433(17) 0.0184(8) Uani 1 1 d .
H10 H 0.0765 -0.0094 0.2527 0.022 Uiso 1 1 calc R
C11 C 0.1533(3) 0.0792(2) 0.23225(15) 0.0147(7) Uani 1 1 d .
N2 N 0.0962(2) 0.06205(19) 0.34105(13) 0.0161(7) Uani 1 1 d .
S1 S 0.14592(7) -0.00204(7) 0.37629(5) 0.0263(3) Uani 1 1 d .
O3 O 0.2102(2) 0.0332(2) 0.40813(17) 0.0514(13) Uani 1 1 d .
O4 O 0.1743(3) -0.0633(2) 0.34493(16) 0.0488(12) Uani 1 1 d .
C12 C 0.0515(3) -0.0265(2) 0.41205(15) 0.0163(8) Uani 1 1 d .
C13 C 0.0422(3) -0.0771(2) 0.45156(16) 0.0208(9) Uani 1 1 d .
H13 H 0.0902 -0.1066 0.4633 0.025 Uiso 1 1 calc R
C14 C -0.0410(3) -0.0829(2) 0.47328(16) 0.0235(9) Uani 1 1 d .
H14 H -0.0500 -0.1169 0.5008 0.028 Uiso 1 1 calc R
C15 C -0.1113(3) -0.0407(2) 0.45619(18) 0.0250(10) Uani 1 1 d .
H15 H -0.1675 -0.0465 0.4718 0.030 Uiso 1 1 calc R
C16 C -0.1008(3) 0.0105(2) 0.41626(17) 0.0210(9) Uani 1 1 d .
H16 H -0.1488 0.0400 0.4046 0.025 Uiso 1 1 calc R
C17 C -0.0178(3) 0.0167(2) 0.39428(15) 0.0161(8) Uani 1 1 d .
C18 C 0.0103(3) 0.0694(2) 0.35301(14) 0.0138(7) Uani 1 1 d .
O1 O -0.04114(18) 0.11554(15) 0.33371(10) 0.0154(6) Uani 1 1 d .
Pd2 Pd 0.010088(19) 0.221375(16) 0.305926(11) 0.01136(7) Uani 1 1 d .
N3 N -0.0285(2) 0.20560(18) 0.23248(12) 0.0128(6) Uani 1 1 d .
C19 C -0.0720(3) 0.1453(2) 0.21582(15) 0.0163(8) Uani 1 1 d .
H19 H -0.0819 0.1050 0.2388 0.020 Uiso 1 1 calc R
C20 C -0.1028(3) 0.1404(3) 0.16566(16) 0.0208(9) Uani 1 1 d .
H20 H -0.1340 0.0976 0.1544 0.025 Uiso 1 1 calc R
C21 C -0.0872(3) 0.1991(3) 0.13249(16) 0.0236(9) Uani 1 1 d .
H21 H -0.1085 0.1971 0.0982 0.028 Uiso 1 1 calc R
C22 C -0.0408(3) 0.2603(3) 0.14914(15) 0.0201(8) Uani 1 1 d .
H22 H -0.0295 0.3006 0.1264 0.024 Uiso 1 1 calc R
C23 C -0.0105(3) 0.2629(2) 0.20006(15) 0.0144(7) Uani 1 1 d .
C24 C 0.0401(3) 0.3232(2) 0.22387(15) 0.0146(7) Uani 1 1 d .
C25 C 0.0744(3) 0.3840(2) 0.19672(17) 0.0203(8) Uani 1 1 d .
H25 H 0.0650 0.3882 0.1607 0.024 Uiso 1 1 calc R
C26 C 0.1219(3) 0.4378(2) 0.22254(17) 0.0211(9) Uani 1 1 d .
H26 H 0.1460 0.4788 0.2042 0.025 Uiso 1 1 calc R
C27 C 0.1347(3) 0.4324(2) 0.27532(17) 0.0203(9) Uani 1 1 d .
H27 H 0.1667 0.4700 0.2929 0.024 Uiso 1 1 calc R
C28 C 0.1007(3) 0.3716(2) 0.30262(16) 0.0171(8) Uani 1 1 d .
H28 H 0.1094 0.3686 0.3387 0.020 Uiso 1 1 calc R
C29 C 0.0542(3) 0.3155(2) 0.27732(15) 0.0153(8) Uani 1 1 d .
N4 N 0.0566(2) 0.23875(18) 0.37881(12) 0.0127(6) Uani 1 1 d .
S2 S -0.00633(6) 0.27084(6) 0.42582(4) 0.01575(19) Uani 1 1 d .
O5 O -0.0294(2) 0.34713(17) 0.41641(12) 0.0251(7) Uani 1 1 d .
O6 O -0.07757(19) 0.22093(19) 0.43617(11) 0.0240(7) Uani 1 1 d .
C30 C 0.0748(3) 0.2620(2) 0.47367(15) 0.0135(7) Uani 1 1 d .
C31 C 0.0676(3) 0.2750(2) 0.52605(15) 0.0174(8) Uani 1 1 d .
H31 H 0.0162 0.2968 0.5405 0.021 Uiso 1 1 calc R
C32 C 0.1394(3) 0.2548(2) 0.55647(15) 0.0184(8) Uani 1 1 d .
H32 H 0.1366 0.2623 0.5926 0.022 Uiso 1 1 calc R
C33 C 0.2148(3) 0.2237(2) 0.53497(15) 0.0200(8) Uani 1 1 d .
H33 H 0.2629 0.2102 0.5565 0.024 Uiso 1 1 calc R
C34 C 0.2205(3) 0.2121(2) 0.48201(15) 0.0177(8) Uani 1 1 d .
H34 H 0.2720 0.1911 0.4671 0.021 Uiso 1 1 calc R
C35 C 0.1493(3) 0.2319(2) 0.45194(15) 0.0140(7) Uani 1 1 d .
C36 C 0.1381(3) 0.2201(2) 0.39510(14) 0.0143(7) Uani 1 1 d .
O2 O 0.19801(18) 0.19527(16) 0.36756(10) 0.0167(6) Uani 1 1 d .
Cl1 Cl 0.70071(10) 0.07726(7) 0.50820(5) 0.0383(3) Uani 1 1 d .
Cl2 Cl 0.59843(9) -0.05979(7) 0.51293(6) 0.0383(3) Uani 1 1 d .
C37 C 0.6233(3) 0.0251(3) 0.54434(19) 0.0297(11) Uani 1 1 d .
H37A H 0.6477 0.0146 0.5789 0.036 Uiso 1 1 calc R
H37B H 0.5686 0.0546 0.5487 0.036 Uiso 1 1 calc R

loop_
_atom_site_aniso_label
_atom_site_aniso_U_11
_atom_site_aniso_U_22
_atom_site_aniso_U_33
_atom_site_aniso_U_23
_atom_site_aniso_U_13
_atom_site_aniso_U_12
Pd1 0.01238(13) 0.01455(13) 0.01020(13) 0.00219(11) 0.00246(10) 0.00108(11)
N1 0.0111(15) 0.0154(15) 0.0119(14) 0.0018(13) 0.0008(12) 0.0020(12)
C1 0.0126(18) 0.0200(19) 0.0137(18) -0.0004(15) -0.0027(14) 0.0019(15)
C2 0.0144(18) 0.0136(18) 0.021(2) -0.0001(15) -0.0006(15) 0.0008(15)
C3 0.0152(19) 0.0184(19) 0.0181(19) 0.0058(15) 0.0013(15) 0.0004(15)
C4 0.0123(17) 0.0183(19) 0.0133(18) 0.0028(15) -0.0001(14) 0.0023(15)
C5 0.0104(16) 0.0162(18) 0.0131(17) 0.0016(15) 0.0003(14) 0.0056(14)
C6 0.0094(16) 0.0168(18) 0.0145(18) -0.0015(14) -0.0001(14) 0.0026(14)
C7 0.021(2) 0.0199(19) 0.0144(19) -0.0009(15) 0.0029(15) 0.0012(16)
C8 0.027(2) 0.022(2) 0.019(2) -0.0066(17) -0.0019(17) 0.0014(18)
C9 0.022(2) 0.0159(19) 0.028(2) -0.0030(17) -0.0017(18) 0.0007(17)
C10 0.0166(19) 0.0141(18) 0.025(2) 0.0008(16) 0.0050(16) 0.0035(15)
C11 0.0115(18) 0.0160(18) 0.0167(18) 0.0001(15) 0.0020(14) 0.0042(14)
N2 0.0144(16) 0.0175(16) 0.0165(16) 0.0067(13) 0.0019(13) 0.0007(13)
S1 0.0154(5) 0.0295(6) 0.0341(6) 0.0200(5) 0.0043(4) 0.0053(4)
O3 0.0242(18) 0.060(3) 0.070(3) 0.047(2) -0.0238(19) -0.0172(18)
O4 0.050(2) 0.039(2) 0.058(3) 0.0279(19) 0.036(2) 0.0312(19)
C12 0.0194(19) 0.0155(18) 0.0140(18) 0.0016(15) 0.0014(15) -0.0025(15)
C13 0.028(2) 0.0140(19) 0.020(2) -0.0006(16) -0.0008(17) -0.0022(16)
C14 0.040(3) 0.0154(19) 0.0152(19) 0.0002(16) 0.0053(18) -0.0075(18)
C15 0.029(2) 0.021(2) 0.025(2) -0.0020(18) 0.0141(19) -0.0087(18)
C16 0.022(2) 0.020(2) 0.021(2) -0.0041(17) 0.0023(17) -0.0014(17)
C17 0.021(2) 0.0124(17) 0.0150(18) -0.0035(14) 0.0011(15) -0.0042(15)
C18 0.0128(17) 0.0163(18) 0.0122(17) -0.0006(14) -0.0009(14) 0.0004(14)
O1 0.0167(13) 0.0154(13) 0.0141(13) 0.0005(11) 0.0000(11) -0.0006(11)
Pd2 0.01294(13) 0.01246(13) 0.00867(12) 0.00015(10) -0.00133(10) 0.00173(11)
N3 0.0124(15) 0.0139(15) 0.0121(15) -0.0013(12) -0.0016(12) 0.0023(12)
C19 0.0166(19) 0.0182(19) 0.0140(18) -0.0007(15) 0.0015(15) 0.0043(15)
C20 0.018(2) 0.028(2) 0.016(2) -0.0087(17) -0.0009(16) -0.0011(17)
C21 0.019(2) 0.041(3) 0.0108(18) -0.0033(18) -0.0028(15) 0.0029(19)
C22 0.019(2) 0.029(2) 0.0115(18) 0.0033(16) 0.0000(15) -0.0002(17)
C23 0.0156(18) 0.0152(18) 0.0125(17) 0.0048(14) -0.0010(14) 0.0056(14)
C24 0.0118(17) 0.0153(18) 0.0168(18) 0.0033(15) -0.0020(14) 0.0017(14)
C25 0.021(2) 0.022(2) 0.018(2) 0.0056(16) 0.0005(16) 0.0009(17)
C26 0.020(2) 0.0167(19) 0.026(2) 0.0067(17) 0.0005(17) 0.0000(16)
C27 0.019(2) 0.0117(18) 0.030(2) 0.0006(16) -0.0016(17) -0.0001(15)
C28 0.0171(19) 0.0160(18) 0.0181(19) -0.0008(16) 0.0002(15) 0.0036(15)
C29 0.0155(18) 0.0144(18) 0.0160(19) 0.0023(15) -0.0004(15) 0.0018(15)
N4 0.0145(15) 0.0164(16) 0.0073(14) -0.0025(12) 0.0001(12) 0.0004(12)
S2 0.0147(4) 0.0206(5) 0.0120(4) -0.0032(4) -0.0020(3) 0.0042(4)
O5 0.0330(18) 0.0252(16) 0.0171(15) -0.0042(12) -0.0084(13) 0.0144(14)
O6 0.0161(14) 0.0374(18) 0.0184(15) -0.0047(14) -0.0010(12) -0.0003(13)
C30 0.0148(18) 0.0127(18) 0.0130(18) 0.0001(14) -0.0021(14) -0.0045(14)
C31 0.0183(19) 0.0194(19) 0.0147(18) -0.0020(16) 0.0012(15) -0.0001(16)
C32 0.023(2) 0.023(2) 0.0089(17) -0.0022(15) -0.0007(15) -0.0011(17)
C33 0.020(2) 0.028(2) 0.0121(18) 0.0015(16) -0.0053(15) -0.0049(17)
C34 0.0144(18) 0.023(2) 0.0163(19) 0.0013(16) -0.0001(15) -0.0014(16)
C35 0.0149(18) 0.0152(18) 0.0119(17) -0.0014(14) -0.0017(14) -0.0023(14)
C36 0.0152(18) 0.0152(18) 0.0124(17) 0.0014(14) 0.0001(14) -0.0020(15)
O2 0.0154(13) 0.0237(15) 0.0110(13) -0.0014(11) 0.0022(10) 0.0004(11)
Cl1 0.0492(8) 0.0251(6) 0.0406(7) 0.0088(5) -0.0090(6) 0.0066(5)
Cl2 0.0396(7) 0.0254(6) 0.0498(8) -0.0036(5) -0.0151(6) 0.0052(5)
C37 0.028(2) 0.030(2) 0.032(3) -0.007(2) -0.008(2) 0.009(2)

loop_
_atom_type_symbol
_atom_type_description
_atom_type_scat_dispersion_real
_atom_type_scat_dispersion_imag
_atom_type_scat_source
C C 0.0033 0.0016 'International Tables Vol C Tables 4.2.6.8 and 6.1.1.4'
H H 0.0000 0.0000 'International Tables Vol C Tables 4.2.6.8 and 6.1.1.4'
N N 0.0061 0.0033 'International Tables Vol C Tables 4.2.6.8 and 6.1.1.4'
O O 0.0106 0.0060 'International Tables Vol C Tables 4.2.6.8 and 6.1.1.4'
Pd Pd -0.9988 1.0072 'International Tables Vol C Tables 4.2.6.8 and 6.1.1.4'
S S 0.1246 0.1234 'International Tables Vol C Tables 4.2.6.8 and 6.1.1.4'
Cl Cl 0.1484 0.1585 'International Tables Vol C Tables 4.2.6.8 and 6.1.1.4'

loop_
_geom_angle_atom_site_label_1
_geom_angle_atom_site_label_2
_geom_angle_atom_site_label_3
_geom_angle
C11 Pd1 N1 81.99(15)
C11 Pd1 N2 95.56(15)
N1 Pd1 N2 176.11(13)
C11 Pd1 O2 175.93(13)
N1 Pd1 O2 95.21(12)
N2 Pd1 O2 87.39(12)
C11 Pd1 Pd2 103.46(11)
N1 Pd1 Pd2 96.77(9)
N2 Pd1 Pd2 80.83(9)
O2 Pd1 Pd2 79.75(7)
C1 N1 C5 119.7(3)
C1 N1 Pd1 124.7(3)
C5 N1 Pd1 115.6(3)
N1 C1 C2 122.3(4)
C1 C2 C3 118.8(4)
C4 C3 C2 119.4(4)
C3 C4 C5 119.6(4)
N1 C5 C4 120.1(4)
N1 C5 C6 112.9(3)
C4 C5 C6 127.0(4)
C7 C6 C11 120.0(4)
C7 C6 C5 123.8(4)
C11 C6 C5 116.0(3)
C8 C7 C6 120.4(4)
C7 C8 C9 119.7(4)
C8 C9 C10 120.6(4)
C9 C10 C11 120.5(4)
C10 C11 C6 118.9(4)
C10 C11 Pd1 127.5(3)
C6 C11 Pd1 113.5(3)
C18 N2 S1 112.5(3)
C18 N2 Pd1 126.4(3)
S1 N2 Pd1 119.81(19)
O3 S1 O4 117.7(3)
O3 S1 N2 109.0(2)
O4 S1 N2 110.8(2)
O3 S1 C12 111.0(2)
O4 S1 C12 110.7(2)
N2 S1 C12 95.43(18)
C13 C12 C17 122.7(4)
C13 C12 S1 129.8(3)
C17 C12 S1 107.5(3)
C12 C13 C14 116.5(4)
C15 C14 C13 122.0(4)
C14 C15 C16 120.9(4)
C17 C16 C15 117.6(4)
C12 C17 C16 120.4(4)
C12 C17 C18 112.3(3)
C16 C17 C18 127.3(4)
O1 C18 N2 125.4(4)
O1 C18 C17 122.3(4)
N2 C18 C17 112.3(3)
C18 O1 Pd2 119.4(3)
C29 Pd2 N3 81.99(15)
C29 Pd2 N4 95.89(15)
N3 Pd2 N4 176.60(13)
C29 Pd2 O1 177.06(14)
N3 Pd2 O1 95.07(12)
N4 Pd2 O1 87.04(12)
C29 Pd2 Pd1 98.74(12)
N3 Pd2 Pd1 95.19(9)
N4 Pd2 Pd1 82.48(9)
O1 Pd2 Pd1 81.45(7)
C19 N3 C23 120.7(3)
C19 N3 Pd2 124.2(3)
C23 N3 Pd2 115.0(3)
N3 C19 C20 121.4(4)
C21 C20 C19 118.8(4)
C22 C21 C20 120.0(4)
C21 C22 C23 119.4(4)
N3 C23 C22 119.7(4)
N3 C23 C24 113.8(3)
C22 C23 C24 126.6(4)
C25 C24 C29 121.1(4)
C25 C24 C23 123.9(4)
C29 C24 C23 115.0(3)
C26 C25 C24 119.6(4)
C25 C26 C27 120.3(4)
C26 C27 C28 120.3(4)
C29 C28 C27 120.7(4)
C28 C29 C24 118.0(4)
C28 C29 Pd2 127.9(3)
C24 C29 Pd2 114.0(3)
C36 N4 S2 112.5(3)
C36 N4 Pd2 124.7(3)
S2 N4 Pd2 122.62(18)
O6 S2 O5 116.5(2)
O6 S2 N4 110.91(18)
O5 S2 N4 110.30(18)
O6 S2 C30 109.85(18)
O5 S2 C30 112.19(18)
N4 S2 C30 95.06(18)
C35 C30 C31 122.4(4)
C35 C30 S2 108.7(3)
C31 C30 S2 128.7(3)
C30 C31 C32 116.9(4)
C33 C32 C31 121.3(4)
C32 C33 C34 120.5(4)
C35 C34 C33 118.2(4)
C30 C35 C34 120.8(4)
C30 C35 C36 111.6(3)
C34 C35 C36 127.5(4)
O2 C36 N4 125.4(4)
O2 C36 C35 122.4(4)
N4 C36 C35 112.2(3)
C36 O2 Pd1 121.6(3)
Cl2 C37 Cl1 110.6(3)

loop_
_geom_bond_atom_site_label_1
_geom_bond_atom_site_label_2
_geom_bond_distance
Pd1 C11 1.963(4)
Pd1 N1 2.012(3)
Pd1 N2 2.053(3)
Pd1 O2 2.184(3)
Pd1 Pd2 2.8971(4)
N1 C1 1.344(5)
N1 C5 1.363(5)
C1 C2 1.374(5)
C2 C3 1.391(6)
C3 C4 1.380(6)
C4 C5 1.396(5)
C5 C6 1.460(5)
C6 C7 1.403(5)
C6 C11 1.410(5)
C7 C8 1.384(6)
C8 C9 1.391(6)
C9 C10 1.393(6)
C10 C11 1.395(6)
N2 C18 1.346(5)
N2 S1 1.653(3)
S1 O3 1.427(4)
S1 O4 1.435(4)
S1 C12 1.763(4)
C12 C13 1.379(6)
C12 C17 1.385(6)
C13 C14 1.386(6)
C14 C15 1.381(7)
C15 C16 1.395(6)
C16 C17 1.388(6)
C17 C18 1.492(5)
C18 O1 1.243(5)
O1 Pd2 2.175(3)
Pd2 C29 1.962(4)
Pd2 N3 2.018(3)
Pd2 N4 2.046(3)
N3 C19 1.339(5)
N3 C23 1.357(5)
C19 C20 1.388(6)
C20 C21 1.381(6)
C21 C22 1.374(6)
C22 C23 1.403(5)
C23 C24 1.464(5)
C24 C25 1.400(6)
C24 C29 1.413(5)
C25 C26 1.380(6)
C26 C27 1.390(6)
C27 C28 1.400(6)
C28 C29 1.395(6)
N4 C36 1.349(5)
N4 S2 1.654(3)
S2 O6 1.429(3)
S2 O5 1.434(3)
S2 C30 1.757(4)
C30 C35 1.373(5)
C30 C31 1.386(5)
C31 C32 1.393(6)
C32 C33 1.391(6)
C33 C34 1.395(5)
C34 C35 1.380(5)
C35 C36 1.503(5)
C36 O2 1.240(5)
Cl1 C37 1.771(6)
Cl2 C37 1.769(5)
